data_7109052
loop_
_publ_author_name
'Manuel Alcarazo'
'Karin Radkowski'
'Gerlinde Mehler'
'Richard Goddard'
'Alois Furstner'

_publ_section_title
;
 Chiral heterobimetallic complexes of carbodiphosphoranes and
 phosphinidene_carbene adducts
;
_journal_name_full Chem.Commun.
_journal_page_first 3140
_journal_paper_doi 10.1039/c3cc40382c
_journal_volume 49
_journal_year 2013
_chemical_compound_source toluene
_chemical_formula_moiety '2(C36 H29 N P2), C7 H8'
_chemical_formula_sum 'C79 H66 N2 P4'
_chemical_formula_weight 1167.22
_chemical_name_systematic
;
P-triphenyl-P'-2-pyridyl-diphenyl-carbodiphorphorane
;
_space_group_IT_number 2
_symmetry_cell_setting triclinic
_symmetry_Int_Tables_number 2
_symmetry_space_group_name_Hall '-P 1'
_symmetry_space_group_name_H-M 'P -1'
_atom_sites_solution_hydrogens geom
_atom_sites_solution_primary direct
_atom_sites_solution_secondary difmap
_audit_block_code RKI-RF-151-01_6912
_audit_creation_date 2012-12-06
_cell_angle_alpha 73.849(2)
_cell_angle_beta 73.626(2)
_cell_angle_gamma 78.953(2)
_cell_formula_units_Z 1
_cell_length_a 10.5881(12)
_cell_length_b 11.7546(14)
_cell_length_c 13.4581(16)
_cell_measurement_reflns_used 9641
_cell_measurement_temperature 100
_cell_measurement_theta_max 31.7733
_cell_measurement_theta_min 2.8830
_cell_volume 1531.9(3)
_computing_cell_refinement 'SAINT software (Bruker AXS, 2004)'
_computing_data_collection 'APEX2 (Bruker AXS, 2008)'
_computing_data_reduction 'SAINT software (Bruker AXS, 2004)'
_computing_molecular_graphics 'DIAMOND (Crystal Impact GbR, 2005)'
_computing_structure_refinement 'SHELXL-97 (G. M. Sheldrick, 2008)'
_computing_structure_solution 'SHELXS-97 (G. M. Sheldrick, 2008)'
_diffrn_ambient_temperature 100
_diffrn_detector_area_resol_mean 66.67
_diffrn_measured_fraction_theta_full 0.994
_diffrn_measured_fraction_theta_max 0.988
_diffrn_measurement_device_type 'Bruker-AXS Kappa Mach3 APEX-II'
_diffrn_measurement_method 'CCD \f- and \w-scans'
_diffrn_radiation_monochromator 'Incoatec Helios mirrors'
_diffrn_radiation_source '0.2 x 2mm^2^ focus rotating anode'
_diffrn_radiation_type Mo-K\a
_diffrn_radiation_wavelength 0.71073
_diffrn_reflns_av_R_equivalents 0.0715
_diffrn_reflns_av_sigmaI/netI 0.0592
_diffrn_reflns_limit_h_max 15
_diffrn_reflns_limit_h_min -15
_diffrn_reflns_limit_k_max 17
_diffrn_reflns_limit_k_min -17
_diffrn_reflns_limit_l_max 20
_diffrn_reflns_limit_l_min -19
_diffrn_reflns_number 47413
_diffrn_reflns_theta_full 30.00
_diffrn_reflns_theta_max 32.04
_diffrn_reflns_theta_min 5.10
_diffrn_standards_decay_% 0
_diffrn_standards_interval_count 0
_diffrn_standards_interval_time 0
_diffrn_standards_number 0
_exptl_absorpt_coefficient_mu 0.172
_exptl_absorpt_correction_T_max 0.99724
_exptl_absorpt_correction_T_min 0.99209
_exptl_absorpt_correction_type gaussian
_exptl_absorpt_process_details 'SADABS (Bruker AXS, 2008)'
_exptl_crystal_colour yellow
_exptl_crystal_density_diffrn 1.265
_exptl_crystal_description needle
_exptl_crystal_F_000 614
_exptl_crystal_size_max 0.05
_exptl_crystal_size_mid 0.02
_exptl_crystal_size_min 0.02
_refine_diff_density_max 0.902
_refine_diff_density_min -0.707
_refine_diff_density_rms 0.079
_refine_ls_extinction_method none
_refine_ls_goodness_of_fit_ref 1.042
_refine_ls_hydrogen_treatment constr
_refine_ls_matrix_type full
_refine_ls_number_parameters 381
_refine_ls_number_reflns 10542
_refine_ls_number_restraints 0
_refine_ls_restrained_S_all 1.042
_refine_ls_R_factor_all 0.0856
_refine_ls_R_factor_gt 0.0530
_refine_ls_shift/su_max 0.001
_refine_ls_shift/su_mean 0.000
_refine_ls_structure_factor_coef Fsqd
_refine_ls_weighting_details 'calc w=1/[\s^2^(Fo^2^)+(0.0746P)^2^+0.7848P] where P=(Fo^2^+2Fc^2^)/3'
_refine_ls_weighting_scheme calc
_refine_ls_wR_factor_gt 0.1341
_refine_ls_wR_factor_ref 0.1524
_reflns_number_gt 7527
_reflns_number_total 10542
_reflns_threshold_expression >2sigma(I)
_cod_data_source_file c3cc40382c.txt
_cod_data_source_block 3
_cod_original_sg_symbol_Hall '-p 1'
_cod_original_sg_symbol_H-M 'p -1'
_cod_database_code 7109052

loop_
_symmetry_equiv_pos_as_xyz
'x, y, z'
'-x, -y, -z'

loop_
_atom_site_label
_atom_site_type_symbol
_atom_site_fract_x
_atom_site_fract_y
_atom_site_fract_z
_atom_site_U_iso_or_equiv
_atom_site_adp_type
_atom_site_occupancy
_atom_site_symmetry_multiplicity
_atom_site_calc_flag
_atom_site_refinement_flags
_atom_site_disorder_assembly
_atom_site_disorder_group
C1 C 0.24549(16) 0.92252(14) 0.26722(13) 0.0161(3) Uani 1 1 d . . .
C2 C 0.44827(16) 0.71046(15) 0.29548(12) 0.0157(3) Uani 1 1 d . . .
C3 C 0.52658(17) 0.75916(15) 0.19691(13) 0.0185(3) Uani 1 1 d . . .
H3 H 0.4945 0.8319 0.1542 0.022 Uiso 1 1 calc R . .
C4 C 0.65213(18) 0.70194(17) 0.16014(15) 0.0244(4) Uani 1 1 d . . .
H4 H 0.7061 0.7355 0.0926 0.029 Uiso 1 1 calc R . .
C5 C 0.69753(18) 0.59636(18) 0.22246(17) 0.0270(4) Uani 1 1 d . . .
H5 H 0.7822 0.5556 0.1972 0.032 Uiso 1 1 calc R . .
C6 C 0.6199(2) 0.54963(19) 0.32178(17) 0.0318(4) Uani 1 1 d . . .
H6 H 0.6530 0.4779 0.3652 0.038 Uiso 1 1 calc R . .
C7 C 0.17684(16) 0.68917(14) 0.31895(12) 0.0156(3) Uani 1 1 d . . .
C8 C 0.09592(17) 0.73667(15) 0.24782(13) 0.0190(3) Uani 1 1 d . . .
H8 H 0.0943 0.8184 0.2109 0.023 Uiso 1 1 calc R . .
C9 C 0.01769(19) 0.66509(17) 0.23067(15) 0.0247(4) Uani 1 1 d . . .
H9 H -0.0380 0.6979 0.1827 0.030 Uiso 1 1 calc R . .
C10 C 0.0211(2) 0.54550(17) 0.28389(17) 0.0274(4) Uani 1 1 d . . .
H10 H -0.0316 0.4960 0.2720 0.033 Uiso 1 1 calc R . .
C11 C 0.1016(2) 0.49877(17) 0.35432(19) 0.0308(4) Uani 1 1 d . . .
H11 H 0.1034 0.4170 0.3910 0.037 Uiso 1 1 calc R . .
C12 C 0.17943(18) 0.56949(16) 0.37213(15) 0.0233(3) Uani 1 1 d . . .
H12 H 0.2345 0.5363 0.4206 0.028 Uiso 1 1 calc R . .
C13 C 0.25527(16) 0.76439(14) 0.47809(12) 0.0152(3) Uani 1 1 d . . .
C14 C 0.35297(17) 0.79161(16) 0.51524(13) 0.0199(3) Uani 1 1 d . . .
H14 H 0.4368 0.8072 0.4682 0.024 Uiso 1 1 calc R . .
C15 C 0.32824(19) 0.7960(2) 0.62054(15) 0.0275(4) Uani 1 1 d . . .
H15 H 0.3956 0.8138 0.6459 0.033 Uiso 1 1 calc R . .
C16 C 0.20632(19) 0.77465(18) 0.68939(14) 0.0253(4) Uani 1 1 d . . .
H16 H 0.1894 0.7795 0.7614 0.030 Uiso 1 1 calc R . .
C17 C 0.10891(17) 0.74619(16) 0.65334(14) 0.0210(3) Uani 1 1 d . . .
H17 H 0.0253 0.7307 0.7008 0.025 Uiso 1 1 calc R . .
C18 C 0.13322(16) 0.74020(15) 0.54794(13) 0.0175(3) Uani 1 1 d . . .
H18 H 0.0668 0.7196 0.5234 0.021 Uiso 1 1 calc R . .
C19 C 0.21202(15) 1.16671(14) 0.16455(12) 0.0147(3) Uani 1 1 d . . .
C20 C 0.11562(16) 1.13516(14) 0.12854(12) 0.0163(3) Uani 1 1 d . . .
H20 H 0.1010 1.0539 0.1459 0.020 Uiso 1 1 calc R . .
C21 C 0.04055(17) 1.22164(15) 0.06733(13) 0.0187(3) Uani 1 1 d . . .
H21 H -0.0247 1.1995 0.0426 0.022 Uiso 1 1 calc R . .
C22 C 0.06145(18) 1.34031(16) 0.04269(14) 0.0214(3) Uani 1 1 d . . .
H22 H 0.0096 1.3998 0.0018 0.026 Uiso 1 1 calc R . .
C23 C 0.15819(18) 1.37216(15) 0.07783(14) 0.0218(3) Uani 1 1 d . . .
H23 H 0.1726 1.4535 0.0605 0.026 Uiso 1 1 calc R . .
C24 C 0.23388(17) 1.28600(15) 0.13808(13) 0.0187(3) Uani 1 1 d . . .
H24 H 0.3005 1.3082 0.1613 0.022 Uiso 1 1 calc R . .
C25 C 0.47479(16) 1.05882(14) 0.18966(12) 0.0147(3) Uani 1 1 d . . .
C26 C 0.51918(17) 1.08846(15) 0.07901(13) 0.0179(3) Uani 1 1 d . . .
H26 H 0.4569 1.1196 0.0364 0.021 Uiso 1 1 calc R . .
C27 C 0.65379(17) 1.07296(16) 0.03031(14) 0.0210(3) Uani 1 1 d . . .
H27 H 0.6832 1.0919 -0.0452 0.025 Uiso 1 1 calc R . .
C28 C 0.74464(18) 1.02969(17) 0.09272(15) 0.0229(3) Uani 1 1 d . . .
H28 H 0.8367 1.0187 0.0599 0.028 Uiso 1 1 calc R . .
C29 C 0.70159(18) 1.00229(17) 0.20316(15) 0.0233(3) Uani 1 1 d . . .
H29 H 0.7644 0.9743 0.2456 0.028 Uiso 1 1 calc R . .
C30 C 0.56706(17) 1.01566(15) 0.25157(13) 0.0185(3) Uani 1 1 d . . .
H30 H 0.5378 0.9953 0.3271 0.022 Uiso 1 1 calc R . .
C31 C 0.26906(16) 1.10987(15) 0.36944(12) 0.0163(3) Uani 1 1 d . . .
C32 C 0.33824(17) 1.19851(15) 0.36784(13) 0.0184(3) Uani 1 1 d . . .
H32 H 0.4039 1.2284 0.3061 0.022 Uiso 1 1 calc R . .
C33 C 0.3110(2) 1.24342(18) 0.45723(16) 0.0260(4) Uani 1 1 d . . .
H33 H 0.3590 1.3042 0.4566 0.031 Uiso 1 1 calc R . .
C34 C 0.2152(2) 1.20167(18) 0.54753(15) 0.0271(4) Uani 1 1 d . . .
H34 H 0.1977 1.2336 0.6083 0.032 Uiso 1 1 calc R . .
C35 C 0.14510(19) 1.11296(18) 0.54890(14) 0.0254(4) Uani 1 1 d . . .
H35 H 0.0786 1.0842 0.6104 0.030 Uiso 1 1 calc R . .
C36 C 0.17249(17) 1.06606(16) 0.45947(13) 0.0202(3) Uani 1 1 d . . .
H36 H 0.1255 1.0046 0.4601 0.024 Uiso 1 1 calc R . .
N1 N 0.49417(19) 0.60574(16) 0.35927(15) 0.0335(4) Uani 1 1 d . . .
P1 P 0.28084(4) 0.78615(4) 0.33525(3) 0.01299(9) Uani 1 1 d . . .
P2 P 0.29905(4) 1.04978(4) 0.25183(3) 0.01311(9) Uani 1 1 d . . .
C37 C 0.3588(8) 0.6422(7) 0.9131(6) 0.0587(18) Uiso 0.50 1 d P A -1
H37A H 0.4076 0.7100 0.8719 0.088 Uiso 0.50 1 calc PR A -1
H37B H 0.2819 0.6686 0.9657 0.088 Uiso 0.50 1 calc PR A -1
H37C H 0.3285 0.6105 0.8648 0.088 Uiso 0.50 1 calc PR A -1
C38 C 0.4440(4) 0.5507(4) 0.9670(3) 0.0298(8) Uiso 0.50 1 d P A -1
C39 C 0.5411(5) 0.4758(4) 0.9177(4) 0.0260(9) Uiso 0.50 1 d P A -1
H39 H 0.5564 0.4829 0.8433 0.031 Uiso 0.50 1 calc PR A -1
C40 C 0.6176(5) 0.3886(5) 0.9777(4) 0.0438(11) Uiso 0.50 1 d P A -1
H40 H 0.6844 0.3350 0.9447 0.053 Uiso 0.50 1 calc PR A -1
C41 C 0.5936(8) 0.3803(7) 1.0939(6) 0.0573(17) Uiso 0.50 1 d P A -1
H41 H 0.6435 0.3217 1.1371 0.069 Uiso 0.50 1 calc PR A -1
C42 C 0.5020(6) 0.4563(5) 1.1332(5) 0.0475(12) Uiso 0.50 1 d P A -1
H42 H 0.4864 0.4528 1.2070 0.057 Uiso 0.50 1 calc PR A -1
C43 C 0.4215(6) 0.5466(5) 1.0723(4) 0.0325(10) Uiso 0.50 1 d P A -1
H43 H 0.3552 0.6010 1.1047 0.039 Uiso 0.50 1 calc PR A -1

loop_
_atom_site_aniso_label
_atom_site_aniso_U_11
_atom_site_aniso_U_22
_atom_site_aniso_U_33
_atom_site_aniso_U_23
_atom_site_aniso_U_13
_atom_site_aniso_U_12
C1 0.0166(7) 0.0138(7) 0.0170(7) -0.0021(5) -0.0048(6) -0.0015(6)
C2 0.0148(7) 0.0160(7) 0.0163(6) -0.0040(5) -0.0041(5) -0.0011(5)
C3 0.0200(8) 0.0165(7) 0.0173(7) -0.0040(6) -0.0018(6) -0.0022(6)
C4 0.0198(8) 0.0250(9) 0.0266(8) -0.0098(7) 0.0012(7) -0.0035(7)
C5 0.0170(8) 0.0275(9) 0.0378(10) -0.0135(8) -0.0074(7) 0.0037(7)
C6 0.0347(11) 0.0249(9) 0.0329(10) -0.0033(8) -0.0140(8) 0.0065(8)
C7 0.0143(7) 0.0158(7) 0.0169(6) -0.0043(5) -0.0033(5) -0.0022(5)
C8 0.0216(8) 0.0185(8) 0.0179(7) -0.0026(6) -0.0069(6) -0.0041(6)
C9 0.0271(9) 0.0246(9) 0.0271(8) -0.0066(7) -0.0130(7) -0.0042(7)
C10 0.0253(9) 0.0221(9) 0.0406(10) -0.0095(8) -0.0135(8) -0.0056(7)
C11 0.0291(10) 0.0151(8) 0.0502(12) -0.0007(8) -0.0180(9) -0.0053(7)
C12 0.0221(8) 0.0170(8) 0.0323(9) -0.0004(7) -0.0138(7) -0.0034(6)
C13 0.0156(7) 0.0143(7) 0.0147(6) -0.0017(5) -0.0040(5) -0.0015(5)
C14 0.0157(7) 0.0277(9) 0.0172(7) -0.0061(6) -0.0023(6) -0.0063(6)
C15 0.0213(9) 0.0418(11) 0.0236(8) -0.0125(8) -0.0061(7) -0.0059(8)
C16 0.0266(9) 0.0329(10) 0.0163(7) -0.0087(7) -0.0040(6) -0.0012(7)
C17 0.0186(8) 0.0223(8) 0.0188(7) -0.0048(6) -0.0006(6) -0.0008(6)
C18 0.0151(7) 0.0179(7) 0.0183(7) -0.0041(6) -0.0033(6) -0.0006(6)
C19 0.0146(7) 0.0144(7) 0.0136(6) -0.0039(5) -0.0021(5) 0.0004(5)
C20 0.0180(7) 0.0135(7) 0.0169(7) -0.0040(5) -0.0040(6) -0.0006(6)
C21 0.0171(7) 0.0199(8) 0.0186(7) -0.0039(6) -0.0054(6) -0.0006(6)
C22 0.0213(8) 0.0175(8) 0.0213(7) -0.0031(6) -0.0051(6) 0.0047(6)
C23 0.0252(8) 0.0136(7) 0.0245(8) -0.0044(6) -0.0043(7) -0.0003(6)
C24 0.0189(7) 0.0156(7) 0.0212(7) -0.0047(6) -0.0038(6) -0.0025(6)
C25 0.0153(7) 0.0129(7) 0.0162(6) -0.0053(5) -0.0025(5) -0.0021(5)
C26 0.0178(7) 0.0193(8) 0.0172(7) -0.0049(6) -0.0039(6) -0.0035(6)
C27 0.0200(8) 0.0248(9) 0.0178(7) -0.0066(6) -0.0013(6) -0.0045(6)
C28 0.0171(8) 0.0267(9) 0.0262(8) -0.0106(7) -0.0030(6) -0.0025(7)
C29 0.0212(8) 0.0253(9) 0.0261(8) -0.0078(7) -0.0102(7) -0.0002(7)
C30 0.0204(8) 0.0192(8) 0.0167(7) -0.0052(6) -0.0060(6) -0.0008(6)
C31 0.0167(7) 0.0169(7) 0.0157(6) -0.0059(6) -0.0056(6) 0.0023(6)
C32 0.0180(7) 0.0200(8) 0.0186(7) -0.0064(6) -0.0061(6) -0.0003(6)
C33 0.0266(9) 0.0260(9) 0.0297(9) -0.0116(7) -0.0124(7) 0.0026(7)
C34 0.0319(10) 0.0300(10) 0.0214(8) -0.0142(7) -0.0115(7) 0.0107(8)
C35 0.0268(9) 0.0281(9) 0.0160(7) -0.0064(7) -0.0026(6) 0.0067(7)
C36 0.0193(8) 0.0211(8) 0.0179(7) -0.0049(6) -0.0033(6) 0.0016(6)
N1 0.0354(9) 0.0282(9) 0.0307(8) -0.0016(7) -0.0090(7) 0.0041(7)
P1 0.01252(18) 0.01250(18) 0.01321(17) -0.00177(13) -0.00325(13) -0.00154(13)
P2 0.01372(18) 0.01264(18) 0.01255(17) -0.00296(13) -0.00277(13) -0.00126(14)

loop_
_atom_type_symbol
_atom_type_description
_atom_type_scat_dispersion_real
_atom_type_scat_dispersion_imag
_atom_type_scat_source
C C 0.0033 0.0016 'International Tables Vol C Tables 4.2.6.8 and 6.1.1.4'
H H 0.0000 0.0000 'International Tables Vol C Tables 4.2.6.8 and 6.1.1.4'
N N 0.0061 0.0033 'International Tables Vol C Tables 4.2.6.8 and 6.1.1.4'
P P 0.1023 0.0942 'International Tables Vol C Tables 4.2.6.8 and 6.1.1.4'

loop_
_exptl_crystal_face_index_h
_exptl_crystal_face_index_k
_exptl_crystal_face_index_l
_exptl_crystal_face_perp_dist
0.00 -1.00 0.00 0.0100
0.00 1.00 0.00 0.0100
-1.00 0.00 -1.00 0.0100
1.00 0.00 1.00 0.0100
-1.00 0.00 1.00 0.0300
1.00 0.00 -1.00 0.0200

loop_
_geom_angle_atom_site_label_1
_geom_angle_atom_site_label_2
_geom_angle_atom_site_label_3
_geom_angle
_geom_angle_publ_flag
P2 C1 P1 133.25(10) y
N1 C2 C3 120.62(15) y
N1 C2 P1 121.58(13) y
C3 C2 P1 117.76(12) y
C2 C3 C4 120.23(16) y
C2 C3 H3 119.9 y
C4 C3 H3 119.9 y
C5 C4 C3 119.46(17) y
C5 C4 H4 120.3 y
C3 C4 H4 120.3 y
C4 C5 C6 119.95(17) y
C4 C5 H5 120.0 y
C6 C5 H5 120.0 y
C5 C6 N1 121.11(18) y
C5 C6 H6 119.4 y
N1 C6 H6 119.4 y
C12 C7 C8 119.55(16) y
C12 C7 P1 122.06(13) y
C8 C7 P1 118.36(13) y
C9 C8 C7 120.32(16) y
C9 C8 H8 119.8 y
C7 C8 H8 119.8 y
C10 C9 C8 119.80(17) y
C10 C9 H9 120.1 y
C8 C9 H9 120.1 y
C11 C10 C9 119.67(18) y
C11 C10 H10 120.2 y
C9 C10 H10 120.2 y
C12 C11 C10 120.91(18) y
C12 C11 H11 119.5 y
C10 C11 H11 119.5 y
C11 C12 C7 119.76(17) y
C11 C12 H12 120.1 y
C7 C12 H12 120.1 y
C14 C13 C18 119.64(15) y
C14 C13 P1 118.16(12) y
C18 C13 P1 121.37(12) y
C15 C14 C13 119.97(16) y
C15 C14 H14 120.0 y
C13 C14 H14 120.0 y
C14 C15 C16 120.51(17) y
C14 C15 H15 119.7 y
C16 C15 H15 119.7 y
C15 C16 C17 119.90(16) y
C15 C16 H16 120.1 y
C17 C16 H16 120.1 y
C16 C17 C18 120.07(16) y
C16 C17 H17 120.0 y
C18 C17 H17 120.0 y
C17 C18 C13 119.89(16) y
C17 C18 H18 120.1 y
C13 C18 H18 120.1 y
C20 C19 C24 119.47(15) y
C20 C19 P2 118.03(12) y
C24 C19 P2 122.40(13) y
C21 C20 C19 120.54(15) y
C21 C20 H20 119.7 y
C19 C20 H20 119.7 y
C22 C21 C20 119.66(16) y
C22 C21 H21 120.2 y
C20 C21 H21 120.2 y
C21 C22 C23 120.01(16) y
C21 C22 H22 120.0 y
C23 C22 H22 120.0 y
C24 C23 C22 120.42(16) y
C24 C23 H23 119.8 y
C22 C23 H23 119.8 y
C23 C24 C19 119.88(16) y
C23 C24 H24 120.1 y
C19 C24 H24 120.1 y
C26 C25 C30 119.25(15) y
C26 C25 P2 120.13(12) y
C30 C25 P2 119.63(12) y
C27 C26 C25 120.67(15) y
C27 C26 H26 119.7 y
C25 C26 H26 119.7 y
C28 C27 C26 119.55(16) y
C28 C27 H27 120.2 y
C26 C27 H27 120.2 y
C27 C28 C29 120.22(16) y
C27 C28 H28 119.9 y
C29 C28 H28 119.9 y
C30 C29 C28 120.12(16) y
C30 C29 H29 119.9 y
C28 C29 H29 119.9 y
C29 C30 C25 120.16(15) y
C29 C30 H30 119.9 y
C25 C30 H30 119.9 y
C32 C31 C36 120.70(15) y
C32 C31 P2 120.73(12) y
C36 C31 P2 118.55(13) y
C31 C32 C33 119.11(17) y
C31 C32 H32 120.4 y
C33 C32 H32 120.4 y
C32 C33 C34 121.30(19) y
C32 C33 H33 119.3 y
C34 C33 H33 119.3 y
C33 C34 C35 119.58(16) y
C33 C34 H34 120.2 y
C35 C34 H34 120.2 y
C34 C35 C36 119.70(17) y
C34 C35 H35 120.2 y
C36 C35 H35 120.2 y
C31 C36 C35 119.60(18) y
C31 C36 H36 120.2 y
C35 C36 H36 120.2 y
C2 N1 C6 118.60(17) y
C1 P1 C13 116.81(8) y
C1 P1 C7 108.95(8) y
C13 P1 C7 105.68(7) y
C1 P1 C2 117.89(8) y
C13 P1 C2 103.20(7) y
C7 P1 C2 102.82(7) y
C1 P2 C25 116.55(8) y
C1 P2 C19 108.67(8) y
C25 P2 C19 105.09(7) y
C1 P2 C31 118.29(8) y
C25 P2 C31 103.98(7) y
C19 P2 C31 102.68(7) y
C43 C38 C39 122.4(4) y
C43 C38 C37 113.7(5) y
C39 C38 C37 123.8(5) y
C38 C39 C40 119.4(4) y
C38 C39 H39 120.3 y
C40 C39 H39 120.3 y
C39 C40 C41 119.5(5) y
C39 C40 H40 120.3 y
C41 C40 H40 120.3 y
C42 C41 C40 116.9(7) y
C42 C41 H41 121.5 y
C40 C41 H41 121.5 y
C41 C42 C43 124.3(6) y
C41 C42 H42 117.9 y
C43 C42 H42 117.9 y
C38 C43 C42 117.5(5) y
C38 C43 H43 121.2 y
C42 C43 H43 121.2 y

loop_
_geom_bond_atom_site_label_1
_geom_bond_atom_site_label_2
_geom_bond_distance
_geom_bond_publ_flag
C1 P2 1.6398(17) y
C1 P1 1.6416(16) y
C2 N1 1.381(2) y
C2 C3 1.384(2) y
C2 P1 1.8292(16) y
C3 C4 1.391(2) y
C3 H3 0.9500 y
C4 C5 1.376(3) y
C4 H4 0.9500 y
C5 C6 1.382(3) y
C5 H5 0.9500 y
C6 N1 1.390(3) y
C6 H6 0.9500 y
C7 C12 1.389(2) y
C7 C8 1.394(2) y
C7 P1 1.8211(17) y
C8 C9 1.389(3) y
C8 H8 0.9500 y
C9 C10 1.388(3) y
C9 H9 0.9500 y
C10 C11 1.383(3) y
C10 H10 0.9500 y
C11 C12 1.383(3) y
C11 H11 0.9500 y
C12 H12 0.9500 y
C13 C14 1.389(2) y
C13 C18 1.393(2) y
C13 P1 1.8150(16) y
C14 C15 1.380(2) y
C14 H14 0.9500 y
C15 C16 1.381(3) y
C15 H15 0.9500 y
C16 C17 1.384(3) y
C16 H16 0.9500 y
C17 C18 1.388(2) y
C17 H17 0.9500 y
C18 H18 0.9500 y
C19 C20 1.392(2) y
C19 C24 1.395(2) y
C19 P2 1.8289(16) y
C20 C21 1.392(2) y
C20 H20 0.9500 y
C21 C22 1.387(3) y
C21 H21 0.9500 y
C22 C23 1.390(3) y
C22 H22 0.9500 y
C23 C24 1.387(2) y
C23 H23 0.9500 y
C24 H24 0.9500 y
C25 C26 1.393(2) y
C25 C30 1.393(2) y
C25 P2 1.8227(16) y
C26 C27 1.391(2) y
C26 H26 0.9500 y
C27 C28 1.386(3) y
C27 H27 0.9500 y
C28 C29 1.389(3) y
C28 H28 0.9500 y
C29 C30 1.388(2) y
C29 H29 0.9500 y
C30 H30 0.9500 y
C31 C32 1.376(2) y
C31 C36 1.391(2) y
C31 P2 1.8324(16) y
C32 C33 1.381(2) y
C32 H32 0.9500 y
C33 C34 1.382(3) y
C33 H33 0.9500 y
C34 C35 1.385(3) y
C34 H34 0.9500 y
C35 C36 1.396(2) y
C35 H35 0.9500 y
C36 H36 0.9500 y
C37 C38 1.435(8) y
C37 H37A 0.9800 y
C37 H37B 0.9800 y
C37 H37C 0.9800 y
C38 C43 1.358(6) y
C38 C39 1.366(6) y
C39 C40 1.396(7) y
C39 H39 0.9500 y
C40 C41 1.491(9) y
C40 H40 0.9500 y
C41 C42 1.288(9) y
C41 H41 0.9500 y
C42 C43 1.445(8) y
C42 H42 0.9500 y
C43 H43 0.9500 y
